data_1574726
loop_
_publ_author_name
'Paschke, Ann-Sophie K.'
'Schiele, Stefanie'
'Pinard, Camille'
'Sandrini, Filippo'
'Morandi, Bill'

_publ_section_title
;
 Chemodivergent C-to-N atom swap from benzofurans to benzisoxazoles and
 benzoxazoles
;
_journal_issue 25
_journal_name_full 'Chemical Science'
_journal_page_first 11464
_journal_page_last 11467
_journal_paper_doi 10.1039/D5SC02032H
_journal_volume 16
_journal_year 2025
_chemical_formula_moiety 'C12 H14 N2 O3'
_chemical_formula_sum 'C12 H14 N2 O3'
_chemical_formula_weight 234.25
_chemical_name_systematic 'tert-butyl benzo[d]isoxazol-5-ylcarbamate'
_space_group_crystal_system triclinic
_space_group_IT_number 2
_space_group_name_Hall '-P 1'
_space_group_name_H-M_alt 'P -1'
_atom_sites_solution_hydrogens mixed
_atom_sites_solution_primary dual
_audit_creation_date 2024-11-27
_audit_creation_method
;
Olex2 1.5
(compiled 2024.02.16 svn.r378c4104 for OlexSys, GUI svn.r6928)
;
_audit_update_record
;
2025-01-21 deposited with the CCDC.	2025-05-13 downloaded from the CCDC.
;
_cell_angle_alpha 79.389(3)
_cell_angle_beta 78.628(3)
_cell_angle_gamma 76.805(3)
_cell_formula_units_Z 2
_cell_length_a 5.2172(2)
_cell_length_b 8.9168(3)
_cell_length_c 13.0925(4)
_cell_measurement_reflns_used 7549
_cell_measurement_temperature 100.0(1)
_cell_measurement_theta_max 72.5990
_cell_measurement_theta_min 3.4520
_cell_volume 575.14(4)
_computing_cell_refinement 'CrysAlisPro 1.171.43.143a (Rigaku OD, 2024)'
_computing_data_collection 'CrysAlisPro system (CCD 43.143a 64-bit (release 25-10-2024))'
_computing_data_reduction 'CrysAlisPro 1.171.43.143a (Rigaku OD, 2024)'
_computing_molecular_graphics 'Olex2 1.5 (Dolomanov et al., 2009)'
_computing_publication_material 'Olex2 1.5 (Dolomanov et al., 2009)'
_computing_structure_refinement 'SHELXL 2019/3 (Sheldrick, 2015)'
_computing_structure_solution 'SHELXT 2018/2 (Sheldrick, 2018)'
_diffrn_ambient_environment N~2~
_diffrn_ambient_temperature 100.0(1)
_diffrn_detector 'Hybrid Pixel Array Detector'
_diffrn_detector_area_resol_mean 10.0000
_diffrn_detector_type 'HyPix-Arc 150'
_diffrn_measured_fraction_theta_full 0.988
_diffrn_measured_fraction_theta_max 0.954
_diffrn_measurement_details
;
List of Runs (angles in degrees, time in seconds):

  # Type    Start    End  Width  t~exp~   \w     \q     \k     \f   Frames
#--------------------------------------------------------------------------
  1  \w    -52.00 -26.00   0.50    0.15    --  -14.00 -62.00-101.06   52
  2  \w    -52.00 -26.00   0.50    0.15    --  -14.00 -62.00 -11.51   52
  3  \w    -71.00 -41.00   0.50    0.15    --  -26.00 -55.00  18.74   60
  4  \w    -52.00 -26.00   0.50    0.15    --  -14.00 -62.00  78.29   52
  5  \w    -52.00 -23.00   0.50    0.15    --  -10.00 -61.00 139.47   58
  6  \w    -87.00 -57.00   0.50    0.15    --  -42.00 -55.00 143.19   60
  7  \w    -96.00 -65.00   0.50    0.15    --  -50.00 -52.00 175.60   62
  8  \w    -80.00 -49.00   0.50    0.15    --  -34.00 -52.00  84.51   62
  9  \w    -79.00 -49.00   0.50    0.15    --  -34.00 -55.00  63.35   60
 10  \w    -82.00 -48.00   0.50    0.15    --  -34.00 -44.00 -48.11   68
 11  \w    -85.00 -54.00   0.50    0.15    --  -38.00 -49.00-159.46   62
 12  \w    -94.00 -60.00   0.50    0.15    --  -46.00 -42.00-119.36   68
 13  \w   -113.00 -78.00   0.50    0.15    --  -72.64 -16.00-108.33   70
 14  \w   -124.00 -89.00   0.50    0.60    --  -75.17 -42.00 -80.19   70
 15  \w   -114.00 -83.00   0.50    0.15    --  -70.00 -61.00  48.73   62
 16  \w   -122.00 -91.00   0.50    0.60    --  -75.17 -38.00 -24.92   62
 17  \w   -108.00 -77.00   0.50    0.15    --  -62.00 -54.00 -33.88   62
 18  \w   -109.00 -77.00   0.50    0.15    --  -62.00 -36.00 -83.84   64
 19  \w   -116.00 -85.00   0.50    0.15    --  -70.00 -52.00  51.68   62
 20  \w   -109.00 -78.00   0.50    0.15    --  -62.00 -50.00  83.02   62
 21  \w   -121.00 -90.00   0.50    0.15    --  -74.00 -39.00 129.37   62
 22  \w   -121.00 -93.00   0.50    0.60    --  -75.17 -34.00 159.01   56
 23  \w   -116.00 -90.00   0.50    0.15    --  -72.64 -27.00 127.35   52
 24  \w   -112.00 -83.00   0.50    0.15    --  -66.00 -32.00  -5.85   58
 25  \w   -104.00 -76.00   0.50    0.15    --  -58.00 -33.00-133.81   56
 26  \w   -110.00 -84.00   0.50    0.15    --  -66.00 -27.00-160.35   52
 27  \w   -121.00 -93.00   0.50    0.60    --  -75.17 -33.00-175.86   56
 28  \w   -116.00 -90.00   0.50    0.15    --  -72.64 -26.00-143.05   52
 29  \w   -119.00 -92.00   0.50    0.60    --  -75.17 -26.00 -28.27   54
 30  \w   -115.00 -88.00   0.50    0.15    --  -72.64 -22.00 -64.78   54
 31  \w   -114.00 -87.00   0.50    0.15    --  -72.64 -21.00-174.13   54
 32  \w   -111.00 -84.00   0.50    0.15    --  -70.00 -20.00-138.93   54
 33  \w   -117.00 -90.00   0.50    0.60    --  -75.17 -21.00   6.15   54
 34  \w   -119.00 -92.00   0.50    0.60    --  -75.17 -25.00  35.70   54
 35  \w   -117.00 -89.00   0.50    0.60    --  -75.17 -20.00  55.72   56
 36  \w   -113.00 -86.00   0.50    0.15    --  -70.00 -25.00 150.62   54
 37  \w   -117.00 -89.00   0.50    0.60    --  -75.17 -20.00 133.75   56
 38  \w   -111.00 -81.00   0.50    0.15    --  -70.00 -18.00  76.01   60
 39  \w    -35.00  -8.00   0.50    0.15    --  -54.00  52.00  54.13   54
 40  \w    -38.00 -12.00   0.50    0.15    --  -58.00  54.00 106.27   52
 41  \w    -64.00 -33.00   0.50    0.15    --  -72.64  73.00 135.70   62
 42  \w    -63.00 -33.00   0.50    0.15    --  -72.64  72.00  87.88   60
 43  \w    -35.00  -8.00   0.50    0.15    --  -54.00  52.00 -27.08   54
 44  \w    -35.00  -8.00   0.50    0.15    --  -54.00  52.00 -89.04   54
 45  \w    -35.00  -8.00   0.50    0.15    --  -54.00  52.00-125.97   54
 46  \w    -68.00 -36.00   0.50    0.15    --  -72.64  79.00 -66.74   64
 47  \w    -66.00 -35.00   0.50    0.15    --  -72.64  76.00 -12.63   62
 48  \w    -35.00  -8.00   0.50    0.15    --  -54.00  52.00 152.73   54
 49  \w    -95.00 -25.00   0.50    0.15    --  -69.39 125.00 120.00  140
 50  \w    -95.00 -25.00   0.50    0.15    --  -69.39 125.00 120.00  140
 51  \w    -91.00 -25.00   0.50    0.15    --  -69.39 119.00 140.00  132
 52  \w    -88.00 -22.00   0.50    0.15    --  -66.25 119.00 140.00  132
 53  \w    -31.00  -5.00   0.50    0.15    --  -10.00 117.00 -61.83   52
 54  \w    -99.00 -30.00   0.50    0.60    --  -75.17 121.00-132.30  138
 55  \w    -98.00 -30.00   0.50    0.60    --  -75.17 120.00-117.82  136
 56  \w    -72.00 -35.00   0.50    0.15    --  -72.64  85.00-111.38   74
 57  \w     61.00 105.00   0.50    0.60    --   75.17  11.00 -28.55   88
 58  \w     33.00 100.00   0.50    0.60    --   77.85-125.00-120.00  134
 59  \w     26.00  97.00   0.50    0.15    --   70.78-125.00-120.00  142
 60  \w     33.00 100.00   0.50    0.60    --   77.85-125.00-180.00  134
 61  \w     33.00 100.00   0.50    0.60    --   77.85-125.00   0.00  134
 62  \w     33.00 100.00   0.50    0.60    --   77.85-125.00  30.00  134
 63  \w     33.00 100.00   0.50    0.60    --   77.85-125.00 120.00  134
 64  \w     34.00  98.00   0.50    0.60    --   77.85-119.00  56.00  128
 65  \w     33.00 100.00   0.50    0.60    --   77.85-125.00  30.00  134
 66  \w     24.00  90.00   0.50    0.15    --   67.93-119.00  56.00  132
 67  \w     27.00  93.00   0.50    0.15    --   70.78-119.00  56.00  132
 68  \w     37.00  85.00   0.50    0.60    --   77.85 -95.00  60.00   96
 69  \w     37.00  85.00   0.50    0.60    --   77.85 -95.00 150.00   96
 70  \w     37.00  85.00   0.50    0.60    --   77.85 -95.00  90.00   96
 71  \w     37.00  85.00   0.50    0.60    --   77.85 -95.00-180.00   96
 72  \w     33.00 100.00   0.50    0.60    --   77.85-125.00-180.00  134
 73  \w     37.00  85.00   0.50    0.60    --   77.85 -95.00-120.00   96
 74  \w     89.00 115.00   0.50    0.15    --   72.89  22.00 147.77   52
;
_diffrn_measurement_device 'four-circle diffractometer'
_diffrn_measurement_device_type 'XtaLAB Synergy R, HyPix-Arc 150'
_diffrn_measurement_method '\w scans'
_diffrn_orient_matrix_type 'CrysAlisPro convention (1999,Acta A55,543-557)'
_diffrn_orient_matrix_UB_11 0.2104546000
_diffrn_orient_matrix_UB_12 -0.1489454000
_diffrn_orient_matrix_UB_13 -0.0181174000
_diffrn_orient_matrix_UB_21 -0.0467698000
_diffrn_orient_matrix_UB_22 -0.0595958000
_diffrn_orient_matrix_UB_23 0.1189906000
_diffrn_orient_matrix_UB_31 -0.2190635000
_diffrn_orient_matrix_UB_32 -0.0802357000
_diffrn_orient_matrix_UB_33 -0.0152139000
_diffrn_radiation_monochromator mirror
_diffrn_radiation_probe x-ray
_diffrn_radiation_type 'Cu K\a'
_diffrn_radiation_wavelength 1.54184
_diffrn_reflns_av_R_equivalents 0.0484
_diffrn_reflns_av_unetI/netI 0.0255
_diffrn_reflns_Laue_measured_fraction_full 0.988
_diffrn_reflns_Laue_measured_fraction_max 0.954
_diffrn_reflns_limit_h_max 5
_diffrn_reflns_limit_h_min -6
_diffrn_reflns_limit_k_max 10
_diffrn_reflns_limit_k_min -11
_diffrn_reflns_limit_l_max 16
_diffrn_reflns_limit_l_min -16
_diffrn_reflns_number 13801
_diffrn_reflns_point_group_measured_fraction_full 0.988
_diffrn_reflns_point_group_measured_fraction_max 0.954
_diffrn_reflns_theta_full 67.684
_diffrn_reflns_theta_max 74.391
_diffrn_reflns_theta_min 3.481
_diffrn_source 'Rotating-anode X-ray tube'
_diffrn_source_type 'PhotonJet R (Cu) X-ray Source'
_exptl_absorpt_coefficient_mu 0.816
_exptl_absorpt_correction_T_max 1.000
_exptl_absorpt_correction_T_min 0.737
_exptl_absorpt_correction_type gaussian
_exptl_absorpt_process_details
;
CrysAlisPro 1.171.43.143a (Rigaku Oxford Diffraction, 2024)
Numerical absorption correction based on gaussian integration over
a multifaceted crystal model
Empirical absorption correction using spherical harmonics,
implemented in SCALE3 ABSPACK scaling algorithm.
;
_exptl_crystal_colour 'clear colourless'
_exptl_crystal_colour_lustre clear
_exptl_crystal_colour_primary colourless
_exptl_crystal_density_diffrn 1.353
_exptl_crystal_description plate
_exptl_crystal_F_000 248
_exptl_crystal_recrystallization_method 'Re-crystallisation from solvent'
_exptl_crystal_size_max 0.187
_exptl_crystal_size_mid 0.077
_exptl_crystal_size_min 0.021
_refine_diff_density_max 0.282
_refine_diff_density_min -0.225
_refine_diff_density_rms 0.051
_refine_ls_extinction_method none
_refine_ls_goodness_of_fit_ref 1.038
_refine_ls_hydrogen_treatment mixed
_refine_ls_matrix_type full
_refine_ls_number_parameters 160
_refine_ls_number_reflns 2244
_refine_ls_number_restraints 1
_refine_ls_restrained_S_all 1.038
_refine_ls_R_factor_all 0.0577
_refine_ls_R_factor_gt 0.0488
_refine_ls_shift/su_max 0.000
_refine_ls_shift/su_mean 0.000
_refine_ls_structure_factor_coef Fsqd
_refine_ls_weighting_details 'w=1/[\s^2^(Fo^2^)+(0.0873P)^2^+0.1396P] where P=(Fo^2^+2Fc^2^)/3'
_refine_ls_weighting_scheme calc
_refine_ls_wR_factor_gt 0.1333
_refine_ls_wR_factor_ref 0.1389
_reflns_Friedel_coverage 0.000
_reflns_number_gt 1876
_reflns_number_total 2244
_reflns_threshold_expression 'I > 2\s(I)'
_cod_data_source_file d5sc02032h2.cif
_cod_data_source_block bm301124_2_1
_cod_depositor_comments 'Adding full bibliography for 1574726--1574728.cif.'
_cod_database_code 1574726
_shelx_shelxl_version_number 2019/3
_chemical_oxdiff_formula C12H14N2O3
_shelx_space_group_comment
;
The symmetry employed for this shelxl refinement is uniquely defined
by the following loop, which should always be used as a source of
symmetry information in preference to the above space-group names.
They are only intended as comments.
;
_shelx_estimated_absorpt_t_max 0.984
_shelx_estimated_absorpt_t_min 0.860
_olex2_refinement_description
;
1. Fixed Uiso
 At 1.2 times of:
  All C(H) groups
 At 1.5 times of:
  All C(H,H,H) groups
2. Restrained distances
 N1-H1
 0.93 with sigma of 0.02
3.a Aromatic/amide H refined with riding coordinates:
 C7(H7), C12(H12), C11(H11), C9(H9)
3.b Idealised Me refined as rotating group:
 C2(H2A,H2B,H2C), C3(H3A,H3B,H3C), C4(H4A,H4B,H4C)
;
_olex2_date_sample_submission 2024-11-26
_olex2_submission_original_sample_id bm301124_2_1
_olex2_submission_special_instructions 'No special instructions were received'
_oxdiff_exptl_absorpt_empirical_details
;
Empirical correction (ABSPACK) includes:
- Absorption correction using spherical harmonics
- Frame scaling
- Detector area scaling
;
_oxdiff_exptl_absorpt_empirical_full_max 2.372
_oxdiff_exptl_absorpt_empirical_full_min 0.404

loop_
_space_group_symop_operation_xyz
'x, y, z'
'-x, -y, -z'

loop_
_atom_site_label
_atom_site_type_symbol
_atom_site_fract_x
_atom_site_fract_y
_atom_site_fract_z
_atom_site_U_iso_or_equiv
_atom_site_adp_type
_atom_site_occupancy
_atom_site_site_symmetry_order
_atom_site_calc_flag
_atom_site_refinement_flags_posn
_atom_site_refinement_flags_adp
_atom_site_refinement_flags_occupancy
_atom_site_disorder_assembly
_atom_site_disorder_group
O1 O 0.3125(2) 0.71731(14) 0.21594(8) 0.0303(3) Uani 1 1 d . . . . .
O2 O 0.5455(2) 0.74940(15) 0.33828(9) 0.0347(3) Uani 1 1 d . . . . .
O3 O -0.1298(3) 0.78114(15) 0.80082(9) 0.0366(3) Uani 1 1 d . . . . .
N1 N 0.1035(3) 0.73625(18) 0.37702(11) 0.0296(3) Uani 1 1 d D . . . .
N2 N 0.0496(3) 0.87570(19) 0.80968(11) 0.0380(4) Uani 1 1 d . . . . .
C6 C 0.0529(3) 0.7463(2) 0.48633(12) 0.0287(4) Uani 1 1 d . . . . .
C5 C 0.3409(3) 0.73553(19) 0.31195(12) 0.0285(4) Uani 1 1 d . . . . .
C8 C 0.1087(4) 0.8340(2) 0.63982(13) 0.0303(4) Uani 1 1 d . . . . .
C1 C 0.5392(3) 0.7147(2) 0.12640(12) 0.0293(4) Uani 1 1 d . . . . .
C7 C 0.1839(3) 0.8289(2) 0.53096(13) 0.0305(4) Uani 1 1 d . . . . .
H7 H 0.319233 0.880205 0.490057 0.037 Uiso 1 1 calc R U . . .
C10 C -0.0887(4) 0.7592(2) 0.69805(13) 0.0315(4) Uani 1 1 d . . . . .
C12 C -0.1479(3) 0.6707(2) 0.54784(13) 0.0304(4) Uani 1 1 d . . . . .
H12 H -0.234848 0.614846 0.514668 0.036 Uiso 1 1 calc R U . . .
C11 C -0.2221(4) 0.6750(2) 0.65438(13) 0.0329(4) Uani 1 1 d . . . . .
H11 H -0.356824 0.623518 0.695580 0.039 Uiso 1 1 calc R U . . .
C9 C 0.1827(4) 0.9049(2) 0.71645(13) 0.0345(4) Uani 1 1 d . . . . .
H9 H 0.315371 0.966797 0.700451 0.041 Uiso 1 1 calc R U . . .
C2 C 0.6546(4) 0.8601(2) 0.11032(13) 0.0325(4) Uani 1 1 d . . . . .
H2A H 0.509364 0.950663 0.119222 0.049 Uiso 1 1 calc R U . . .
H2B H 0.756975 0.874072 0.039152 0.049 Uiso 1 1 calc R U . . .
H2C H 0.772133 0.849608 0.162174 0.049 Uiso 1 1 calc R U . . .
C3 C 0.7439(4) 0.5659(2) 0.14631(14) 0.0347(4) Uani 1 1 d . . . . .
H3A H 0.820036 0.567469 0.208720 0.052 Uiso 1 1 calc R U . . .
H3B H 0.886166 0.558199 0.085108 0.052 Uiso 1 1 calc R U . . .
H3C H 0.657539 0.476107 0.157954 0.052 Uiso 1 1 calc R U . . .
C4 C 0.4041(4) 0.7121(2) 0.03436(13) 0.0363(4) Uani 1 1 d . . . . .
H4A H 0.323175 0.619956 0.047843 0.054 Uiso 1 1 calc R U . . .
H4B H 0.536556 0.708551 -0.030082 0.054 Uiso 1 1 calc R U . . .
H4C H 0.265290 0.806194 0.025867 0.054 Uiso 1 1 calc R U . . .
H1 H -0.032(4) 0.720(2) 0.3505(16) 0.044 Uiso 1 1 d D U . . .

loop_
_atom_site_aniso_label
_atom_site_aniso_U_11
_atom_site_aniso_U_22
_atom_site_aniso_U_33
_atom_site_aniso_U_23
_atom_site_aniso_U_13
_atom_site_aniso_U_12
O1 0.0285(6) 0.0393(7) 0.0251(6) -0.0101(5) -0.0010(5) -0.0098(5)
O2 0.0296(6) 0.0484(8) 0.0296(6) -0.0125(5) -0.0030(5) -0.0107(6)
O3 0.0421(7) 0.0401(7) 0.0274(6) -0.0104(5) -0.0006(5) -0.0078(6)
N1 0.0287(7) 0.0354(8) 0.0275(7) -0.0091(6) -0.0033(6) -0.0093(6)
N2 0.0417(9) 0.0397(9) 0.0346(8) -0.0142(6) -0.0060(7) -0.0056(7)
C6 0.0296(8) 0.0279(8) 0.0274(8) -0.0074(6) -0.0027(7) -0.0025(7)
C5 0.0330(9) 0.0282(9) 0.0250(8) -0.0078(6) -0.0022(7) -0.0065(7)
C8 0.0321(9) 0.0288(9) 0.0304(8) -0.0091(6) -0.0042(7) -0.0036(7)
C1 0.0282(8) 0.0353(10) 0.0255(8) -0.0103(7) 0.0018(6) -0.0090(7)
C7 0.0315(9) 0.0316(9) 0.0288(8) -0.0083(7) -0.0007(7) -0.0074(7)
C10 0.0353(9) 0.0307(9) 0.0262(8) -0.0074(6) -0.0031(7) -0.0009(7)
C12 0.0312(9) 0.0289(9) 0.0320(9) -0.0091(7) -0.0036(7) -0.0056(7)
C11 0.0330(9) 0.0324(9) 0.0318(9) -0.0054(7) 0.0011(7) -0.0083(7)
C9 0.0369(10) 0.0357(10) 0.0320(9) -0.0117(7) -0.0053(7) -0.0045(8)
C2 0.0343(9) 0.0335(9) 0.0309(8) -0.0079(7) -0.0022(7) -0.0090(8)
C3 0.0355(10) 0.0351(10) 0.0342(9) -0.0115(7) -0.0001(7) -0.0080(8)
C4 0.0350(10) 0.0510(12) 0.0269(8) -0.0127(8) -0.0007(7) -0.0148(9)

loop_
_atom_type_symbol
_atom_type_description
_atom_type_scat_dispersion_real
_atom_type_scat_dispersion_imag
_atom_type_scat_source
C C 0.0181 0.0091 'International Tables Vol C Tables 4.2.6.8 and 6.1.1.4'
H H 0.0000 0.0000 'International Tables Vol C Tables 4.2.6.8 and 6.1.1.4'
N N 0.0311 0.0180 'International Tables Vol C Tables 4.2.6.8 and 6.1.1.4'
O O 0.0492 0.0322 'International Tables Vol C Tables 4.2.6.8 and 6.1.1.4'

loop_
_exptl_crystal_face_index_h
_exptl_crystal_face_index_k
_exptl_crystal_face_index_l
_exptl_crystal_face_perp_dist
0 -1 8 0.0157
0 1 -8 0.0028
0 -5 -4 0.0341
3 -1 1 0.0574
1 6 3 0.0446
0 5 3 0.0428
-2 -5 -4 0.0536
-1 -5 1 0.0458
0 -4 6 0.0153
-1 -4 4 0.0380
-1 4 6 0.0395
-2 3 -1 0.0774
3 -1 3 0.0571
2 -2 6 0.0383
1 -1 7 0.0244

loop_
_geom_angle_atom_site_label_1
_geom_angle_atom_site_label_2
_geom_angle_atom_site_label_3
_geom_angle
_geom_angle_site_symmetry_1
_geom_angle_site_symmetry_3
_geom_angle_publ_flag
C5 O1 C1 121.45(13) . . ?
C10 O3 N2 107.26(13) . . ?
C6 N1 H1 115.9(14) . . ?
C5 N1 C6 126.42(15) . . ?
C5 N1 H1 117.5(14) . . ?
C9 N2 O3 106.48(14) . . ?
C7 C6 N1 122.74(16) . . ?
C7 C6 C12 120.93(15) . . ?
C12 C6 N1 116.29(15) . . ?
O1 C5 N1 108.89(14) . . ?
O2 C5 O1 126.35(15) . . ?
O2 C5 N1 124.76(15) . . ?
C7 C8 C9 136.36(17) . . ?
C10 C8 C7 120.71(16) . . ?
C10 C8 C9 102.92(15) . . ?
O1 C1 C2 110.99(13) . . ?
O1 C1 C3 108.64(13) . . ?
O1 C1 C4 101.97(13) . . ?
C2 C1 C3 112.98(15) . . ?
C2 C1 C4 110.72(14) . . ?
C4 C1 C3 110.99(14) . . ?
C6 C7 C8 117.13(16) . . ?
C6 C7 H7 121.4 . . ?
C8 C7 H7 121.4 . . ?
O3 C10 C8 110.51(16) . . ?
O3 C10 C11 126.59(17) . . ?
C8 C10 C11 122.90(16) . . ?
C6 C12 H12 118.9 . . ?
C11 C12 C6 122.22(17) . . ?
C11 C12 H12 118.9 . . ?
C10 C11 H11 121.9 . . ?
C12 C11 C10 116.11(17) . . ?
C12 C11 H11 121.9 . . ?
N2 C9 C8 112.83(18) . . ?
N2 C9 H9 123.6 . . ?
C8 C9 H9 123.6 . . ?
C1 C2 H2A 109.5 . . ?
C1 C2 H2B 109.5 . . ?
C1 C2 H2C 109.5 . . ?
H2A C2 H2B 109.5 . . ?
H2A C2 H2C 109.5 . . ?
H2B C2 H2C 109.5 . . ?
C1 C3 H3A 109.5 . . ?
C1 C3 H3B 109.5 . . ?
C1 C3 H3C 109.5 . . ?
H3A C3 H3B 109.5 . . ?
H3A C3 H3C 109.5 . . ?
H3B C3 H3C 109.5 . . ?
C1 C4 H4A 109.5 . . ?
C1 C4 H4B 109.5 . . ?
C1 C4 H4C 109.5 . . ?
H4A C4 H4B 109.5 . . ?
H4A C4 H4C 109.5 . . ?
H4B C4 H4C 109.5 . . ?

loop_
_geom_bond_atom_site_label_1
_geom_bond_atom_site_label_2
_geom_bond_distance
_geom_bond_site_symmetry_2
_geom_bond_publ_flag
O1 C5 1.3373(19) . ?
O1 C1 1.4913(19) . ?
O2 C5 1.223(2) . ?
O3 N2 1.428(2) . ?
O3 C10 1.3634(19) . ?
N1 C6 1.419(2) . ?
N1 C5 1.357(2) . ?
N1 H1 0.898(15) . ?
N2 C9 1.293(2) . ?
C6 C7 1.378(3) . ?
C6 C12 1.411(3) . ?
C8 C7 1.408(2) . ?
C8 C10 1.380(3) . ?
C8 C9 1.433(2) . ?
C1 C2 1.514(3) . ?
C1 C3 1.518(2) . ?
C1 C4 1.517(2) . ?
C7 H7 0.9500 . ?
C10 C11 1.388(3) . ?
C12 H12 0.9500 . ?
C12 C11 1.377(2) . ?
C11 H11 0.9500 . ?
C9 H9 0.9500 . ?
C2 H2A 0.9800 . ?
C2 H2B 0.9800 . ?
C2 H2C 0.9800 . ?
C3 H3A 0.9800 . ?
C3 H3B 0.9800 . ?
C3 H3C 0.9800 . ?
C4 H4A 0.9800 . ?
C4 H4B 0.9800 . ?
C4 H4C 0.9800 . ?

loop_
_geom_torsion_atom_site_label_1
_geom_torsion_atom_site_label_2
_geom_torsion_atom_site_label_3
_geom_torsion_atom_site_label_4
_geom_torsion
_geom_torsion_site_symmetry_1
_geom_torsion_site_symmetry_2
_geom_torsion_site_symmetry_3
_geom_torsion_site_symmetry_4
_geom_torsion_publ_flag
O3 N2 C9 C8 -0.50(19) . . . . ?
O3 C10 C11 C12 179.25(15) . . . . ?
N1 C6 C7 C8 177.89(14) . . . . ?
N1 C6 C12 C11 -178.11(15) . . . . ?
N2 O3 C10 C8 0.24(18) . . . . ?
N2 O3 C10 C11 -179.49(17) . . . . ?
C6 N1 C5 O1 177.11(15) . . . . ?
C6 N1 C5 O2 -2.9(3) . . . . ?
C6 C12 C11 C10 0.3(3) . . . . ?
C5 O1 C1 C2 -55.37(19) . . . . ?
C5 O1 C1 C3 69.43(18) . . . . ?
C5 O1 C1 C4 -173.32(15) . . . . ?
C5 N1 C6 C7 32.8(3) . . . . ?
C5 N1 C6 C12 -149.26(17) . . . . ?
C8 C10 C11 C12 -0.4(3) . . . . ?
C1 O1 C5 O2 -1.1(3) . . . . ?
C1 O1 C5 N1 178.90(14) . . . . ?
C7 C6 C12 C11 -0.2(3) . . . . ?
C7 C8 C10 O3 -179.37(14) . . . . ?
C7 C8 C10 C11 0.4(3) . . . . ?
C7 C8 C9 N2 179.22(19) . . . . ?
C10 O3 N2 C9 0.16(18) . . . . ?
C10 C8 C7 C6 -0.2(3) . . . . ?
C10 C8 C9 N2 0.6(2) . . . . ?
C12 C6 C7 C8 0.1(2) . . . . ?
C9 C8 C7 C6 -178.57(19) . . . . ?
C9 C8 C10 O3 -0.50(19) . . . . ?
C9 C8 C10 C11 179.24(17) . . . . ?

loop_
_exptl_oxdiff_crystal_face_indexfrac_h
_exptl_oxdiff_crystal_face_indexfrac_k
_exptl_oxdiff_crystal_face_indexfrac_l
_exptl_oxdiff_crystal_face_x
_exptl_oxdiff_crystal_face_y
_exptl_oxdiff_crystal_face_z
-0.3634 -0.9334 7.7682 -0.0782 0.9970 0.0363
0.2352 0.7670 -7.9036 0.0784 -0.9972 0.0072
-0.1698 -5.4198 -3.7245 0.8390 -0.1122 0.5287
3.1117 -0.9722 0.5821 0.7891 -0.0183 -0.6125
1.1931 5.5920 3.4242 -0.6438 0.0184 -0.7621
-0.1507 5.4370 2.8860 -0.8938 0.0264 -0.4471
-1.6215 -5.4456 -3.5052 0.5333 -0.0167 0.8455
-1.3438 -5.3151 1.1485 0.4880 0.5163 0.7034
0.0127 -3.5095 5.6969 0.4222 0.8864 0.1921
-1.1375 -4.4744 3.6111 0.3616 0.7495 0.5533
-0.9923 3.9798 6.0450 -0.9111 0.5285 -0.1939
-2.0158 2.9880 -0.9784 -0.8516 -0.2002 0.2167
3.0083 -0.9863 3.0172 0.7253 0.2771 -0.6258
2.0031 -1.9950 6.0123 0.6098 0.7406 -0.3702
0.9978 -0.9998 7.0098 0.2319 0.8470 -0.2450
